data_2243040
loop_
_publ_author_name
'Lynch, Sheridan'
'Lynch, Genevieve'
'Lynch, Will E.'
'Padgett, Clifford W.'

_publ_section_title
;
 Crystal structures of four dimeric manganese(II) bromide coordination
 complexes with various derivatives of pyridine <i>N</i>-oxide
;
_journal_coeditor_code SU5505
_journal_issue 8
_journal_name_full 'Acta Crystallographica Section E'
_journal_page_first 1284
_journal_page_last 1290
_journal_paper_doi 10.1107/S2056989019010557
_journal_volume 75
_journal_year 2019
_chemical_formula_iupac '[Mn2 Br4 (C6 H7 N O)4 (C H4 O)2]'
_chemical_formula_moiety 'C26 H36 Br4 Mn2 N4 O6'
_chemical_formula_sum 'C26 H36 Br4 Mn2 N4 O6'
_chemical_formula_weight 930.11
_chemical_name_systematic
;
Bis(\m-4-methylpyridine <i>N</i>-oxide)bis[dibromidomethanol(4-methylpyridine
<i>N</i>-oxide)manganese(II)]
;
_space_group_crystal_system monoclinic
_space_group_IT_number 14
_space_group_name_Hall '-P 2yn'
_space_group_name_H-M_alt 'P 1 21/n 1'
_symmetry_space_group_name_Hall '-P 2yn'
_symmetry_space_group_name_H-M 'P 1 21/n 1'
_atom_sites_solution_hydrogens mixed
_atom_sites_solution_primary dual
_audit_creation_method
;
Olex2 1.2
(compiled 2018.05.29 svn.r3508 for OlexSys, GUI svn.r5506)
;
_cell_angle_alpha 90
_cell_angle_beta 103.112(5)
_cell_angle_gamma 90
_cell_formula_units_Z 2
_cell_length_a 13.5384(7)
_cell_length_b 9.5354(4)
_cell_length_c 13.7292(7)
_cell_measurement_reflns_used 9251
_cell_measurement_temperature 170
_cell_measurement_theta_max 33.1090
_cell_measurement_theta_min 2.0060
_cell_volume 1726.15(15)
_computing_cell_refinement
;
CrysAlisPro (Rigaku Oxford Diffraction, 2018)
;
_computing_data_collection
;
CrysAlisPro (Rigaku Oxford Diffraction, 2018)
;
_computing_data_reduction
;
CrysAlisPro (Rigaku Oxford Diffraction, 2018)
;
_computing_molecular_graphics
;
<i>OLEX2</i> (Dolomanov <i>et al.</i>,  2009) and Mercury (Macrae <i>et
al.</i>,  2008)
;
_computing_publication_material
;
<i>OLEX2</i> (Dolomanov <i>et al.</i>,  2009)
;
_computing_structure_refinement
;
ShelXL (Sheldrick, 2015b)
;
_computing_structure_solution
;
ShelXT (Sheldrick, 2015a)
;
_diffrn_ambient_temperature 170
_diffrn_detector 'Rigaku XtaLAB area detector'
_diffrn_detector_area_resol_mean 13.6612
_diffrn_measured_fraction_theta_full 1.000
_diffrn_measured_fraction_theta_max 0.999
_diffrn_measurement_device 'abstract diffractometer'
_diffrn_measurement_device_type 'Rigaku XtaLAB mini'
_diffrn_measurement_method 'profile data from \w-scans'
_diffrn_radiation_monochromator 'Graphite Monochromator'
_diffrn_radiation_probe x-ray
_diffrn_radiation_type MoK\a
_diffrn_radiation_wavelength 0.71073
_diffrn_reflns_av_R_equivalents 0.0610
_diffrn_reflns_av_unetI/netI 0.0428
_diffrn_reflns_limit_h_max 17
_diffrn_reflns_limit_h_min -17
_diffrn_reflns_limit_k_max 12
_diffrn_reflns_limit_k_min -12
_diffrn_reflns_limit_l_max 17
_diffrn_reflns_limit_l_min -17
_diffrn_reflns_number 17754
_diffrn_reflns_theta_full 25.242
_diffrn_reflns_theta_max 27.481
_diffrn_reflns_theta_min 1.907
_diffrn_source 'fine-focus sealed X-ray tube'
_exptl_absorpt_coefficient_mu 5.403
_exptl_absorpt_correction_T_max 1.00000
_exptl_absorpt_correction_T_min 0.65875
_exptl_absorpt_correction_type multi-scan
_exptl_absorpt_process_details
;
(CrysAlisPro; Rigaku Oxford Diffraction, 2018)
;
_exptl_crystal_colour 'clear light brown'
_exptl_crystal_density_diffrn 1.790
_exptl_crystal_density_method 'not measured'
_exptl_crystal_description prism
_exptl_crystal_F_000 916
_exptl_crystal_size_max 0.4
_exptl_crystal_size_mid 0.4
_exptl_crystal_size_min 0.4
_refine_diff_density_max 1.639
_refine_diff_density_min -0.737
_refine_ls_extinction_method none
_refine_ls_goodness_of_fit_ref 1.033
_refine_ls_hydrogen_treatment mixed
_refine_ls_matrix_type full
_refine_ls_number_parameters 196
_refine_ls_number_reflns 3964
_refine_ls_number_restraints 3
_refine_ls_restrained_S_all 1.034
_refine_ls_R_factor_all 0.0585
_refine_ls_R_factor_gt 0.0431
_refine_ls_shift/su_max 0.001
_refine_ls_shift/su_mean 0.000
_refine_ls_structure_factor_coef Fsqd
_refine_ls_weighting_details 'w=1/[\s^2^(Fo^2^)+(0.0665P)^2^+0.0317P] where P=(Fo^2^+2Fc^2^)/3'
_refine_ls_weighting_scheme calc
_refine_ls_wR_factor_gt 0.1041
_refine_ls_wR_factor_ref 0.1116
_reflns_number_gt 3175
_reflns_number_total 3964
_reflns_threshold_expression 'I > 2\s(I)'
_cod_data_source_file su5505sup1.cif
_cod_data_source_block IV
_cod_database_code 2243040
_shelx_space_group_comment
;
The symmetry employed for this shelxl refinement is uniquely defined
by the following loop, which should always be used as a source of
symmetry information in preference to the above space-group names.
They are only intended as comments.
;
_shelx_estimated_absorpt_t_min 0.221
_shelx_estimated_absorpt_t_max 0.221

loop_
_space_group_symop_operation_xyz
'x, y, z'
'-x+1/2, y+1/2, -z+1/2'
'-x, -y, -z'
'x-1/2, -y-1/2, z-1/2'

loop_
_atom_site_type_symbol
_atom_site_label
_atom_site_fract_x
_atom_site_fract_y
_atom_site_fract_z
_atom_site_U_iso_or_equiv
_atom_site_adp_type
_atom_site_calc_flag
_atom_site_occupancy
Br Br1 0.55122(3) 0.55895(4) 0.73950(3) 0.02951(13) Uani d 1
Mn Mn1 0.42974(4) 0.62247(6) 0.55858(4) 0.02011(15) Uani d 1
N N1 0.4741(3) 0.9181(3) 0.6510(2) 0.0243(7) Uani d 1
C C1 0.4328(3) 0.8828(4) 0.7272(3) 0.0266(9) Uani d 1
H H1 0.390399 0.802474 0.722371 0.032 Uiso calc 1
O O1 0.4550(2) 0.8416(3) 0.56661(19) 0.0283(6) Uani d 1
O O2 0.4393(2) 0.4023(3) 0.5134(2) 0.0219(6) Uani d 1
N N2 0.3727(2) 0.3013(3) 0.5239(2) 0.0209(7) Uani d 1
C C2 0.4519(3) 0.9632(4) 0.8130(3) 0.0275(9) Uani d 1
H H2 0.422582 0.937169 0.866939 0.033 Uiso calc 1
Br Br2 0.25806(3) 0.60062(4) 0.60914(3) 0.03081(13) Uani d 1
C C3 0.5128(3) 1.0806(4) 0.8220(3) 0.0292(9) Uani d 1
O O3 0.3548(2) 0.6580(3) 0.3987(2) 0.0297(6) Uani d 1
H H3 0.3793(18) 0.613(4) 0.3550(13) 0.045 Uiso d 1
C C4 0.5541(3) 1.1132(4) 0.7408(3) 0.0279(9) Uani d 1
H H4 0.596641 1.193074 0.743893 0.033 Uiso calc 1
C C5 0.5341(3) 1.0312(4) 0.6560(3) 0.0269(9) Uani d 1
H H5 0.562828 1.054615 0.601121 0.032 Uiso calc 1
C C6 0.5321(4) 1.1692(5) 0.9149(3) 0.0417(11) Uani d 1
H H6A 0.476217 1.157376 0.948694 0.063 Uiso calc 1
H H6B 0.536834 1.267992 0.896711 0.063 Uiso calc 1
H H6C 0.595831 1.140083 0.959757 0.063 Uiso calc 1
C C7 0.3259(3) 0.2277(4) 0.4442(3) 0.0256(8) Uani d 1
H H7 0.339610 0.246866 0.380646 0.031 Uiso calc 1
C C8 0.2582(3) 0.1247(4) 0.4535(3) 0.0305(9) Uani d 1
H H8 0.226450 0.071416 0.396473 0.037 Uiso calc 1
C C9 0.2353(3) 0.0971(4) 0.5451(4) 0.0318(10) Uani d 1
C C10 0.2848(3) 0.1774(4) 0.6253(3) 0.0294(9) Uani d 1
H H10 0.270434 0.162602 0.689092 0.035 Uiso calc 1
C C11 0.3542(3) 0.2781(4) 0.6148(3) 0.0255(8) Uani d 1
H H11 0.388719 0.330637 0.671008 0.031 Uiso calc 1
C C12 0.1594(4) -0.0123(5) 0.5565(4) 0.0475(13) Uani d 1
H H12A 0.105685 -0.016658 0.495319 0.071 Uiso calc 1
H H12B 0.129842 0.011844 0.613227 0.071 Uiso calc 1
H H12C 0.193117 -0.103673 0.568581 0.071 Uiso calc 1
C C13 0.2496(4) 0.6767(8) 0.3550(4) 0.069(2) Uani d 1
H H13A 0.241626 0.735075 0.294999 0.103 Uiso calc 1
H H13B 0.216868 0.722797 0.403254 0.103 Uiso calc 1
H H13C 0.217904 0.585124 0.336828 0.103 Uiso calc 1

loop_
_atom_site_aniso_label
_atom_site_aniso_U_11
_atom_site_aniso_U_22
_atom_site_aniso_U_33
_atom_site_aniso_U_12
_atom_site_aniso_U_13
_atom_site_aniso_U_23
Br1 0.0332(2) 0.0303(2) 0.0229(2) 0.00096(17) 0.00200(17) -0.00194(16)
Mn1 0.0218(3) 0.0170(3) 0.0229(3) -0.0003(2) 0.0080(2) -0.0004(2)
N1 0.0301(18) 0.0184(16) 0.0254(17) 0.0024(13) 0.0085(15) -0.0013(13)
C1 0.032(2) 0.021(2) 0.030(2) -0.0061(16) 0.0127(19) -0.0017(16)
O1 0.0437(17) 0.0190(14) 0.0245(14) -0.0034(12) 0.0125(13) -0.0045(11)
O2 0.0236(13) 0.0171(13) 0.0271(14) -0.0053(10) 0.0103(12) -0.0032(11)
N2 0.0189(15) 0.0168(16) 0.0291(17) 0.0001(12) 0.0098(14) 0.0013(13)
C2 0.031(2) 0.029(2) 0.025(2) 0.0034(17) 0.0130(18) 0.0010(17)
Br2 0.0271(2) 0.0298(2) 0.0401(3) -0.00056(16) 0.01705(19) -0.00008(18)
C3 0.027(2) 0.030(2) 0.030(2) 0.0036(17) 0.0038(18) -0.0032(17)
O3 0.0291(15) 0.0340(16) 0.0247(14) 0.0083(13) 0.0035(13) -0.0007(12)
C4 0.029(2) 0.024(2) 0.031(2) -0.0017(16) 0.0069(18) 0.0002(16)
C5 0.030(2) 0.023(2) 0.029(2) 0.0012(17) 0.0090(18) 0.0051(16)
C6 0.047(3) 0.043(3) 0.035(2) -0.010(2) 0.008(2) -0.009(2)
C7 0.025(2) 0.027(2) 0.0239(19) -0.0003(16) 0.0035(17) -0.0041(16)
C8 0.027(2) 0.024(2) 0.038(2) -0.0039(17) 0.0029(19) -0.0064(18)
C9 0.023(2) 0.020(2) 0.052(3) 0.0039(16) 0.009(2) 0.0052(19)
C10 0.034(2) 0.023(2) 0.033(2) 0.0035(17) 0.0102(19) 0.0090(17)
C11 0.030(2) 0.023(2) 0.0239(18) 0.0032(16) 0.0065(17) 0.0020(16)
C12 0.044(3) 0.031(3) 0.068(4) -0.009(2) 0.015(3) 0.010(2)
C13 0.030(3) 0.136(6) 0.037(3) 0.012(3) -0.001(2) 0.014(3)

loop_
_atom_type_symbol
_atom_type_description
_atom_type_scat_dispersion_real
_atom_type_scat_dispersion_imag
_atom_type_scat_source
C C 0.0033 0.0016 'International Tables Vol C Tables 4.2.6.8 and 6.1.1.4'
H H 0.0000 0.0000 'International Tables Vol C Tables 4.2.6.8 and 6.1.1.4'
Br Br -0.2901 2.4595 'International Tables Vol C Tables 4.2.6.8 and 6.1.1.4'
Mn Mn 0.3368 0.7283 'International Tables Vol C Tables 4.2.6.8 and 6.1.1.4'
N N 0.0061 0.0033 'International Tables Vol C Tables 4.2.6.8 and 6.1.1.4'
O O 0.0106 0.0060 'International Tables Vol C Tables 4.2.6.8 and 6.1.1.4'

loop_
_geom_angle_atom_site_label_1
_geom_angle_atom_site_label_2
_geom_angle_atom_site_label_3
_geom_angle_site_symmetry_1
_geom_angle_site_symmetry_3
_geom_angle
O1 Mn1 Br1 . . 96.62(8)
O1 Mn1 O2 . . 159.59(11)
O1 Mn1 O2 . 3_666 89.55(10)
O1 Mn1 Br2 . . 102.17(8)
O1 Mn1 O3 . . 86.17(11)
O2 Mn1 Br1 3_666 . 90.24(7)
O2 Mn1 Br1 . . 89.03(7)
O2 Mn1 O2 . 3_666 70.77(11)
O2 Mn1 Br2 . . 96.47(7)
O2 Mn1 Br2 3_666 . 165.02(7)
O2 Mn1 O3 . . 84.83(10)
Br2 Mn1 Br1 . . 97.55(2)
O3 Mn1 Br1 . . 168.90(8)
O3 Mn1 O2 . 3_666 79.01(10)
O3 Mn1 Br2 . . 92.34(8)
C1 N1 O1 . . 120.4(3)
C1 N1 C5 . . 121.2(3)
C5 N1 O1 . . 118.4(3)
N1 C1 H1 . . 120.1
N1 C1 C2 . . 119.8(4)
C2 C1 H1 . . 120.1
N1 O1 Mn1 . . 125.3(2)
Mn1 O2 Mn1 . 3_666 109.23(11)
N2 O2 Mn1 . 3_666 126.1(2)
N2 O2 Mn1 . . 124.6(2)
C7 N2 O2 . . 119.5(3)
C7 N2 C11 . . 121.4(3)
C11 N2 O2 . . 119.1(3)
C1 C2 H2 . . 119.3
C3 C2 C1 . . 121.4(4)
C3 C2 H2 . . 119.3
C2 C3 C4 . . 116.8(4)
C2 C3 C6 . . 121.2(4)
C4 C3 C6 . . 122.0(4)
Mn1 O3 H3 . . 116.8(15)
C13 O3 Mn1 . . 128.5(3)
C13 O3 H3 . . 105.9(15)
C3 C4 H4 . . 119.6
C5 C4 C3 . . 120.9(4)
C5 C4 H4 . . 119.6
N1 C5 C4 . . 120.0(4)
N1 C5 H5 . . 120.0
C4 C5 H5 . . 120.0
C3 C6 H6A . . 109.5
C3 C6 H6B . . 109.5
C3 C6 H6C . . 109.5
H6A C6 H6B . . 109.5
H6A C6 H6C . . 109.5
H6B C6 H6C . . 109.5
N2 C7 H7 . . 119.8
N2 C7 C8 . . 120.3(4)
C8 C7 H7 . . 119.8
C7 C8 H8 . . 119.6
C7 C8 C9 . . 120.8(4)
C9 C8 H8 . . 119.6
C8 C9 C12 . . 121.8(4)
C10 C9 C8 . . 116.7(4)
C10 C9 C12 . . 121.5(4)
C9 C10 H10 . . 119.2
C11 C10 C9 . . 121.5(4)
C11 C10 H10 . . 119.2
N2 C11 C10 . . 119.2(4)
N2 C11 H11 . . 120.4
C10 C11 H11 . . 120.4
C9 C12 H12A . . 109.5
C9 C12 H12B . . 109.5
C9 C12 H12C . . 109.5
H12A C12 H12B . . 109.5
H12A C12 H12C . . 109.5
H12B C12 H12C . . 109.5
O3 C13 H13A . . 109.5
O3 C13 H13B . . 109.5
O3 C13 H13C . . 109.5
H13A C13 H13B . . 109.5
H13A C13 H13C . . 109.5
H13B C13 H13C . . 109.5

loop_
_geom_bond_atom_site_label_1
_geom_bond_atom_site_label_2
_geom_bond_site_symmetry_2
_geom_bond_distance
Mn1 Br1 . 2.7181(7)
Mn1 O1 . 2.116(3)
Mn1 O2 . 2.201(2)
Mn1 O2 3_666 2.230(3)
Mn1 Br2 . 2.5806(7)
Mn1 O3 . 2.225(3)
N1 C1 . 1.336(5)
N1 O1 . 1.344(4)
N1 C5 . 1.343(5)
C1 H1 . 0.9500
C1 C2 . 1.379(6)
O2 N2 . 1.349(4)
N2 C7 . 1.333(5)
N2 C11 . 1.345(5)
C2 H2 . 0.9500
C2 C3 . 1.379(6)
C3 C4 . 1.390(6)
C3 C6 . 1.502(6)
O3 H3 . 0.861(9)
O3 C13 . 1.426(6)
C4 H4 . 0.9500
C4 C5 . 1.377(6)
C5 H5 . 0.9500
C6 H6A . 0.9800
C6 H6B . 0.9800
C6 H6C . 0.9800
C7 H7 . 0.9500
C7 C8 . 1.370(6)
C8 H8 . 0.9500
C8 C9 . 1.387(6)
C9 C10 . 1.382(6)
C9 C12 . 1.497(6)
C10 H10 . 0.9500
C10 C11 . 1.373(5)
C11 H11 . 0.9500
C12 H12A . 0.9800
C12 H12B . 0.9800
C12 H12C . 0.9800
C13 H13A . 0.9800
C13 H13B . 0.9800
C13 H13C . 0.9800

loop_
_geom_hbond_atom_site_label_D
_geom_hbond_atom_site_label_H
_geom_hbond_atom_site_label_A
_geom_hbond_site_symmetry_A
_geom_hbond_distance_DH
_geom_hbond_distance_HA
_geom_hbond_distance_DA
_geom_hbond_angle_DHA
_geom_hbond_publ_flag
O3 H3 Br1 3_666 0.860(10) 2.412(15) 3.255(3) 166(3) yes

_cod_database_fobs_code 2243040
